data_7213810
loop_
_publ_author_name
'Jia, Chunmei'
'Lin, Qiang'
'Yuan, Wenbing'

_publ_section_title
;
 A series of coordination polymers constructed by a flexible
 tetracarboxylic acid: synthesis, structural diversity and luminescent
 properties
;
_journal_issue 12
_journal_name_full CrystEngComm
_journal_page_first 2508
_journal_paper_doi 10.1039/c3ce42127a
_journal_volume 16
_journal_year 2014
_chemical_formula_sum 'C24 H18 N3 O5 Zn'
_chemical_formula_weight 493.77
_chemical_name_systematic
; 
 ? 
;
_space_group_IT_number 15
_symmetry_cell_setting monoclinic
_symmetry_space_group_name_Hall '-C 2yc'
_symmetry_space_group_name_H-M 'C 1 2/c 1'
_atom_sites_solution_hydrogens geom
_atom_sites_solution_primary direct
_atom_sites_solution_secondary difmap
_audit_creation_method SHELXL-97
_cell_angle_alpha 90.00
_cell_angle_beta 90.467(7)
_cell_angle_gamma 90.00
_cell_formula_units_Z 8
_cell_length_a 27.937(8)
_cell_length_b 10.472(3)
_cell_length_c 14.340(5)
_cell_measurement_reflns_used 1625
_cell_measurement_temperature 296(2)
_cell_measurement_theta_max 18.68
_cell_measurement_theta_min 2.52
_cell_volume 4195(2)
_computing_cell_refinement 'Bruker SAINT'
_computing_data_collection 'Bruker APEX2'
_computing_data_reduction 'Bruker SAINT'
_computing_molecular_graphics 'Bruker SHELXTL'
_computing_publication_material 'Bruker SHELXTL'
_computing_structure_refinement 'SHELXL-97 (Sheldrick, 2008)'
_computing_structure_solution 'SHELXS-97 (Sheldrick, 2008)'
_diffrn_ambient_temperature 296(2)
_diffrn_measured_fraction_theta_full 0.999
_diffrn_measured_fraction_theta_max 0.999
_diffrn_measurement_device_type 'Bruker APEX-II CCD'
_diffrn_measurement_method '\f and \w scans'
_diffrn_radiation_monochromator graphite
_diffrn_radiation_source 'fine-focus sealed tube'
_diffrn_radiation_type MoK\a
_diffrn_radiation_wavelength 0.71073
_diffrn_reflns_av_R_equivalents 0.0477
_diffrn_reflns_av_sigmaI/netI 0.0586
_diffrn_reflns_limit_h_max 31
_diffrn_reflns_limit_h_min -34
_diffrn_reflns_limit_k_max 10
_diffrn_reflns_limit_k_min -12
_diffrn_reflns_limit_l_max 17
_diffrn_reflns_limit_l_min -15
_diffrn_reflns_number 11314
_diffrn_reflns_theta_full 26.00
_diffrn_reflns_theta_max 26.00
_diffrn_reflns_theta_min 2.08
_exptl_absorpt_coefficient_mu 1.214
_exptl_absorpt_correction_T_max 0.8111
_exptl_absorpt_correction_T_min 0.7593
_exptl_absorpt_correction_type multi-scan
_exptl_absorpt_process_details SADABS
_exptl_crystal_colour yellow
_exptl_crystal_density_diffrn 1.557
_exptl_crystal_density_method 'not measured'
_exptl_crystal_description block
_exptl_crystal_F_000 2008
_exptl_crystal_size_max 0.24
_exptl_crystal_size_mid 0.22
_exptl_crystal_size_min 0.18
_refine_diff_density_max 0.647
_refine_diff_density_min -0.433
_refine_diff_density_rms 0.068
_refine_ls_extinction_method none
_refine_ls_goodness_of_fit_ref 1.035
_refine_ls_hydrogen_treatment constr
_refine_ls_matrix_type full
_refine_ls_number_parameters 307
_refine_ls_number_reflns 4122
_refine_ls_number_restraints 6
_refine_ls_restrained_S_all 1.035
_refine_ls_R_factor_all 0.0987
_refine_ls_R_factor_gt 0.0546
_refine_ls_shift/su_max 0.000
_refine_ls_shift/su_mean 0.000
_refine_ls_structure_factor_coef Fsqd
_refine_ls_weighting_details 'calc w=1/[\s^2^(Fo^2^)+(0.0520P)^2^+5.0000P] where P=(Fo^2^+2Fc^2^)/3'
_refine_ls_weighting_scheme calc
_refine_ls_wR_factor_gt 0.1234
_refine_ls_wR_factor_ref 0.1392
_reflns_number_gt 2434
_reflns_number_total 4122
_reflns_threshold_expression >2sigma(I)
_cod_data_source_file c3ce42127a.txt
_cod_data_source_block a
_cod_depositor_comments
;
The following automatic conversions were performed:

'_symmetry_cell_setting' value 'Monoclinic' changed to 'monoclinic'
according to
/usr/data/users/saulius/automatic-downloads/current/RSC/lib/dictionaries/cif_core.dic
dictionary named 'cif_core.dic' version 2.4.2 from
2011-04-26.

'_exptl_absorpt_correction_type' value 'Multi-scan'
changed to 'multi-scan' according to
/usr/data/users/saulius/automatic-downloads/current/RSC/lib/dictionaries/cif_core.dic
dictionary named 'cif_core.dic' version 2.4.2 from 2011-04-26.

Automatic conversion script
Id: cif_fix_values 2281 2013-09-26 08:29:07Z andrius 
;
_cod_original_sg_symbol_H-M 'C2/c  '
_cod_database_code 7213810

loop_
_symmetry_equiv_pos_as_xyz
'x, y, z'
'-x, y, -z+1/2'
'x+1/2, y+1/2, z'
'-x+1/2, y+1/2, -z+1/2'
'-x, -y, -z'
'x, -y, z-1/2'
'-x+1/2, -y+1/2, -z'
'x+1/2, -y+1/2, z-1/2'

loop_
_atom_site_label
_atom_site_type_symbol
_atom_site_fract_x
_atom_site_fract_y
_atom_site_fract_z
_atom_site_U_iso_or_equiv
_atom_site_adp_type
_atom_site_occupancy
_atom_site_symmetry_multiplicity
_atom_site_calc_flag
_atom_site_refinement_flags
O3 O 0.11075(11) -0.2081(3) 0.4876(2) 0.0700(9) Uani 1 1 d .
C20 C 0.15270(17) -0.2352(4) 0.4592(3) 0.0618(12) Uani 1 1 d .
Zn1 Zn 0.103368(17) 0.29123(5) 0.10731(4) 0.0605(2) Uani 1 1 d .
O1 O 0.14469(11) 0.1989(3) 0.1931(2) 0.0701(9) Uani 1 1 d .
N2 N 0.10737(13) 0.4860(4) 0.1223(2) 0.0583(9) Uani 1 1 d .
C14 C 0.15644(15) -0.0053(4) 0.2581(3) 0.0533(11) Uani 1 1 d .
C18 C 0.23298(15) -0.1108(4) 0.2691(3) 0.0512(10) Uani 1 1 d .
N3 N 0.27921(12) -0.1307(3) 0.2402(2) 0.0610(10) Uani 1 1 d .
H3B H 0.2995 -0.1632 0.2788 0.073 Uiso 1 1 calc R
C16 C 0.16960(15) -0.1623(4) 0.3769(3) 0.0530(10) Uani 1 1 d .
C19 C 0.20272(14) -0.0216(4) 0.2271(3) 0.0534(10) Uani 1 1 d .
H19A H 0.2138 0.0274 0.1777 0.064 Uiso 1 1 calc R
O4 O 0.17818(14) -0.3128(4) 0.4993(3) 0.0977(12) Uani 1 1 d .
C6 C 0.06421(18) 0.5410(5) 0.1252(3) 0.0659(13) Uani 1 1 d .
N1 N 0.03116(14) 0.3333(5) 0.1221(3) 0.0805(13) Uani 1 1 d .
C17 C 0.21579(15) -0.1793(4) 0.3459(3) 0.0522(10) Uani 1 1 d .
H17A H 0.2358 -0.2370 0.3764 0.063 Uiso 1 1 calc R
C15 C 0.13925(15) -0.0764(4) 0.3315(3) 0.0546(10) Uani 1 1 d .
H15A H 0.1077 -0.0671 0.3506 0.065 Uiso 1 1 calc R
C13 C 0.12476(17) 0.0938(4) 0.2133(3) 0.0612(12) Uani 1 1 d .
O2 O 0.08257(12) 0.0717(3) 0.1964(3) 0.0935(12) Uani 1 1 d .
C5 C 0.02382(18) 0.4622(6) 0.1246(3) 0.0733(16) Uani 1 1 d .
C12 C 0.1457(2) 0.5598(5) 0.1222(3) 0.0736(13) Uani 1 1 d .
H12A H 0.1756 0.5211 0.1197 0.088 Uiso 1 1 calc R
C21 C 0.29486(16) -0.0992(5) 0.1475(3) 0.0679(12) Uani 1 1 d .
H21A H 0.3292 -0.1115 0.1444 0.081 Uiso 1 1 calc R
H21B H 0.2885 -0.0095 0.1362 0.081 Uiso 1 1 calc R
C22 C 0.27148(15) -0.1763(4) 0.0712(3) 0.0581(11) Uani 1 1 d .
C23 C 0.27520(18) -0.3078(5) 0.0696(3) 0.0700(13) Uani 1 1 d .
H23A H 0.2924 -0.3486 0.1167 0.084 Uiso 1 1 calc R
C24 C 0.24581(17) -0.1201(5) -0.0007(3) 0.0695(13) Uani 1 1 d .
H24A H 0.2427 -0.0317 -0.0024 0.083 Uiso 1 1 calc R
C7 C 0.0593(3) 0.6762(6) 0.1284(4) 0.095(2) Uani 1 1 d .
C8 C 0.0120(4) 0.7257(10) 0.1291(6) 0.151(4) Uani 1 1 d .
H8A H 0.0078 0.8138 0.1298 0.182 Uiso 1 1 calc R
C11 C 0.1436(3) 0.6909(5) 0.1254(4) 0.102(2) Uani 1 1 d .
H11A H 0.1715 0.7394 0.1253 0.123 Uiso 1 1 calc R
C9 C -0.0258(3) 0.6524(10) 0.1289(5) 0.125(3) Uani 1 1 d .
H9A H -0.0559 0.6907 0.1305 0.150 Uiso 1 1 calc R
C2 C -0.0527(4) 0.2977(9) 0.1207(6) 0.147(4) Uani 1 1 d U
H2A H -0.0784 0.2413 0.1173 0.177 Uiso 1 1 calc R
C4 C -0.0232(2) 0.5141(9) 0.1263(3) 0.107(3) Uani 1 1 d .
C10 C 0.1017(3) 0.7462(7) 0.1285(5) 0.123(3) Uani 1 1 d .
H10A H 0.1001 0.8349 0.1310 0.148 Uiso 1 1 calc R
C1 C -0.0049(2) 0.2531(8) 0.1208(5) 0.124(3) Uani 1 1 d .
H1 H 0.0010 0.1657 0.1200 0.149 Uiso 1 1 calc R
C3 C -0.0595(2) 0.4213(13) 0.1256(4) 0.154(5) Uani 1 1 d .
H3A H -0.0909 0.4500 0.1288 0.185 Uiso 1 1 calc R
O1W O 0.0471(3) 0.9910(8) 0.9843(7) 0.129(3) Uani 0.50 1 d P
O2W O 0.0130(4) 0.9774(9) 0.2892(9) 0.154(4) Uani 0.50 1 d P

loop_
_atom_site_aniso_label
_atom_site_aniso_U_11
_atom_site_aniso_U_22
_atom_site_aniso_U_33
_atom_site_aniso_U_23
_atom_site_aniso_U_13
_atom_site_aniso_U_12
O3 0.0541(19) 0.078(2) 0.078(2) 0.0068(17) -0.0059(16) -0.0080(16)
C20 0.057(3) 0.056(3) 0.073(3) -0.004(2) 0.000(2) -0.007(2)
Zn1 0.0519(3) 0.0547(3) 0.0748(4) 0.0074(3) -0.0038(2) 0.0088(2)
O1 0.069(2) 0.0437(17) 0.097(2) 0.0072(17) -0.0308(17) -0.0009(15)
N2 0.063(2) 0.057(2) 0.055(2) -0.0003(17) -0.0001(18) 0.0201(19)
C14 0.055(3) 0.039(2) 0.065(3) -0.005(2) -0.020(2) -0.0016(19)
C18 0.058(3) 0.041(2) 0.055(2) -0.006(2) -0.012(2) 0.002(2)
N3 0.055(2) 0.071(3) 0.057(2) 0.0050(19) -0.0083(17) 0.0075(19)
C16 0.060(3) 0.039(2) 0.060(3) -0.003(2) -0.009(2) -0.005(2)
C19 0.056(3) 0.046(2) 0.058(3) 0.000(2) -0.013(2) -0.001(2)
O4 0.098(3) 0.079(3) 0.116(3) 0.045(2) 0.024(2) 0.022(2)
C6 0.063(3) 0.092(4) 0.043(3) -0.004(2) -0.002(2) 0.034(3)
N1 0.049(2) 0.123(4) 0.070(3) 0.028(3) 0.0001(19) -0.001(3)
C17 0.059(3) 0.036(2) 0.061(3) 0.0007(19) -0.014(2) 0.0011(18)
C15 0.051(2) 0.043(2) 0.070(3) -0.002(2) -0.008(2) -0.0061(19)
C13 0.063(3) 0.047(3) 0.073(3) -0.002(2) -0.019(2) 0.001(2)
O2 0.060(2) 0.079(2) 0.141(3) 0.023(2) -0.037(2) -0.0026(18)
C5 0.065(3) 0.118(5) 0.037(2) 0.012(3) 0.001(2) 0.047(3)
C12 0.086(4) 0.053(3) 0.081(3) -0.004(3) -0.008(3) 0.004(3)
C21 0.059(3) 0.072(3) 0.073(3) 0.010(3) 0.003(2) 0.005(2)
C22 0.063(3) 0.059(3) 0.052(3) 0.007(2) 0.003(2) 0.011(2)
C23 0.085(3) 0.066(3) 0.059(3) 0.017(3) -0.008(2) 0.022(3)
C24 0.088(3) 0.058(3) 0.063(3) 0.012(2) -0.002(3) 0.018(3)
C7 0.118(5) 0.092(4) 0.074(4) -0.022(3) -0.026(3) 0.070(4)
C8 0.166(8) 0.160(9) 0.128(6) -0.045(6) -0.041(6) 0.115(8)
C11 0.128(6) 0.057(4) 0.121(5) -0.016(3) -0.035(4) 0.007(3)
C9 0.105(6) 0.188(10) 0.081(4) -0.024(5) -0.021(4) 0.104(6)
C2 0.146(4) 0.148(4) 0.147(4) 0.0015(10) 0.0015(10) -0.0016(10)
C4 0.076(4) 0.203(8) 0.041(3) 0.009(4) 0.000(3) 0.061(5)
C10 0.177(8) 0.064(4) 0.129(6) -0.037(4) -0.050(6) 0.021(5)
C1 0.058(4) 0.186(7) 0.129(6) 0.056(5) -0.006(3) -0.012(4)
C3 0.037(3) 0.371(16) 0.055(3) 0.009(6) 0.005(3) 0.003(6)
O1W 0.131(7) 0.084(6) 0.172(9) 0.022(6) -0.008(6) -0.043(5)
O2W 0.130(10) 0.114(7) 0.216(14) 0.013(7) -0.005(8) 0.013(6)

loop_
_atom_type_symbol
_atom_type_description
_atom_type_scat_dispersion_real
_atom_type_scat_dispersion_imag
_atom_type_scat_source
C C 0.0033 0.0016 'International Tables Vol C Tables 4.2.6.8 and 6.1.1.4'
H H 0.0000 0.0000 'International Tables Vol C Tables 4.2.6.8 and 6.1.1.4'
N N 0.0061 0.0033 'International Tables Vol C Tables 4.2.6.8 and 6.1.1.4'
O O 0.0106 0.0060 'International Tables Vol C Tables 4.2.6.8 and 6.1.1.4'
Zn Zn 0.2839 1.4301 'International Tables Vol C Tables 4.2.6.8 and 6.1.1.4'

loop_
_geom_angle_atom_site_label_1
_geom_angle_atom_site_label_2
_geom_angle_atom_site_label_3
_geom_angle
_geom_angle_site_symmetry_1
_geom_angle_site_symmetry_3
C20 O3 Zn1 106.7(3) . 6_556
O4 C20 O3 122.1(5) . .
O4 C20 C16 121.9(4) . .
O3 C20 C16 115.9(4) . .
O3 Zn1 O1 105.73(14) 6 .
O3 Zn1 N2 122.21(13) 6 .
O1 Zn1 N2 113.40(13) . .
O3 Zn1 N1 107.22(15) 6 .
O1 Zn1 N1 127.96(15) . .
N2 Zn1 N1 80.25(18) . .
C13 O1 Zn1 108.5(3) . .
C12 N2 C6 118.6(4) . .
C12 N2 Zn1 128.7(3) . .
C6 N2 Zn1 112.5(3) . .
C15 C14 C19 120.8(4) . .
C15 C14 C13 119.4(4) . .
C19 C14 C13 119.8(4) . .
N3 C18 C19 122.6(4) . .
N3 C18 C17 119.2(4) . .
C19 C18 C17 118.2(4) . .
C18 N3 C21 122.4(3) . .
C18 N3 H3B 118.8 . .
C21 N3 H3B 118.8 . .
C17 C16 C15 120.0(4) . .
C17 C16 C20 119.5(4) . .
C15 C16 C20 120.4(4) . .
C18 C19 C14 120.7(4) . .
C18 C19 H19A 119.7 . .
C14 C19 H19A 119.7 . .
N2 C6 C5 118.3(5) . .
N2 C6 C7 121.1(5) . .
C5 C6 C7 120.6(5) . .
C1 N1 C5 121.2(5) . .
C1 N1 Zn1 127.5(5) . .
C5 N1 Zn1 111.0(3) . .
C16 C17 C18 120.9(4) . .
C16 C17 H17A 119.6 . .
C18 C17 H17A 119.6 . .
C14 C15 C16 119.4(4) . .
C14 C15 H15A 120.3 . .
C16 C15 H15A 120.3 . .
O2 C13 O1 122.8(4) . .
O2 C13 C14 121.1(4) . .
O1 C13 C14 116.0(4) . .
N1 C5 C6 117.5(4) . .
N1 C5 C4 121.1(6) . .
C6 C5 C4 121.4(6) . .
N2 C12 C11 123.4(5) . .
N2 C12 H12A 118.3 . .
C11 C12 H12A 118.3 . .
N3 C21 C22 114.5(4) . .
N3 C21 H21A 108.6 . .
C22 C21 H21A 108.6 . .
N3 C21 H21B 108.6 . .
C22 C21 H21B 108.6 . .
H21A C21 H21B 107.6 . .
C23 C22 C24 116.9(4) . .
C23 C22 C21 121.0(4) . .
C24 C22 C21 122.2(4) . .
C24 C23 C22 121.9(4) 7_545 .
C24 C23 H23A 119.0 7_545 .
C22 C23 H23A 119.0 . .
C23 C24 C22 121.2(4) 7_545 .
C23 C24 H24A 119.4 7_545 .
C22 C24 H24A 119.4 . .
C6 C7 C8 117.0(8) . .
C6 C7 C10 116.2(5) . .
C8 C7 C10 126.9(8) . .
C9 C8 C7 122.6(9) . .
C9 C8 H8A 118.7 . .
C7 C8 H8A 118.7 . .
C10 C11 C12 118.7(7) . .
C10 C11 H11A 120.6 . .
C12 C11 H11A 120.6 . .
C8 C9 C4 123.1(7) . .
C8 C9 H9A 118.5 . .
C4 C9 H9A 118.5 . .
C3 C2 C1 117.5(9) . .
C3 C2 H2A 121.2 . .
C1 C2 H2A 121.2 . .
C3 C4 C5 113.7(8) . .
C3 C4 C9 131.0(7) . .
C5 C4 C9 115.3(7) . .
C11 C10 C7 121.9(6) . .
C11 C10 H10A 119.0 . .
C7 C10 H10A 119.0 . .
N1 C1 C2 120.9(8) . .
N1 C1 H1 119.5 . .
C2 C1 H1 119.5 . .
C2 C3 C4 125.5(8) . .
C2 C3 H3A 117.3 . .
C4 C3 H3A 117.3 . .

loop_
_geom_bond_atom_site_label_1
_geom_bond_atom_site_label_2
_geom_bond_distance
_geom_bond_site_symmetry_2
O3 C20 1.275(5) .
O3 Zn1 1.938(3) 6_556
C20 O4 1.221(5) .
C20 C16 1.486(6) .
Zn1 O3 1.938(3) 6
Zn1 O1 1.938(3) .
Zn1 N2 2.054(4) .
Zn1 N1 2.077(4) .
O1 C13 1.269(5) .
N2 C12 1.320(6) .
N2 C6 1.337(5) .
C14 C15 1.378(6) .
C14 C19 1.381(6) .
C14 C13 1.505(5) .
C18 N3 1.376(5) .
C18 C19 1.393(5) .
C18 C17 1.403(5) .
N3 C21 1.440(5) .
N3 H3B 0.8600 .
C16 C17 1.380(6) .
C16 C15 1.394(5) .
C19 H19A 0.9300 .
C6 C5 1.397(7) .
C6 C7 1.424(8) .
N1 C1 1.312(7) .
N1 C5 1.366(7) .
C17 H17A 0.9300 .
C15 H15A 0.9300 .
C13 O2 1.224(5) .
C5 C4 1.423(7) .
C12 C11 1.375(7) .
C12 H12A 0.9300 .
C21 C22 1.505(6) .
C21 H21A 0.9700 .
C21 H21B 0.9700 .
C22 C23 1.381(6) .
C22 C24 1.383(6) .
C23 C24 1.372(6) 7_545
C23 H23A 0.9300 .
C24 C23 1.372(6) 7_545
C24 H24A 0.9300 .
C7 C8 1.419(10) .
C7 C10 1.393(9) .
C8 C9 1.306(12) .
C8 H8A 0.9300 .
C11 C10 1.308(9) .
C11 H11A 0.9300 .
C9 C4 1.451(11) .
C9 H9A 0.9300 .
C2 C3 1.311(12) .
C2 C1 1.415(10) .
C2 H2A 0.9300 .
C4 C3 1.403(11) .
C10 H10A 0.9300 .
C1 H1 0.9300 .
C3 H3A 0.9300 .
O2W O2W 1.33(2) 2

loop_
_geom_torsion_atom_site_label_1
_geom_torsion_atom_site_label_2
_geom_torsion_atom_site_label_3
_geom_torsion_atom_site_label_4
_geom_torsion
_geom_torsion_site_symmetry_1
_geom_torsion_site_symmetry_4
Zn1 O3 C20 O4 8.2(6) 6_556 .
Zn1 O3 C20 C16 -169.2(3) 6_556 .
O3 Zn1 O1 C13 -75.9(3) 6 .
N2 Zn1 O1 C13 147.7(3) . .
N1 Zn1 O1 C13 51.7(4) . .
O3 Zn1 N2 C12 -75.6(4) 6 .
O1 Zn1 N2 C12 52.8(4) . .
N1 Zn1 N2 C12 -179.9(4) . .
O3 Zn1 N2 C6 98.8(3) 6 .
O1 Zn1 N2 C6 -132.8(3) . .
N1 Zn1 N2 C6 -5.5(3) . .
C19 C18 N3 C21 -23.1(6) . .
C17 C18 N3 C21 159.1(4) . .
O4 C20 C16 C17 -2.0(7) . .
O3 C20 C16 C17 175.4(4) . .
O4 C20 C16 C15 178.6(4) . .
O3 C20 C16 C15 -4.0(6) . .
N3 C18 C19 C14 179.6(4) . .
C17 C18 C19 C14 -2.6(6) . .
C15 C14 C19 C18 0.3(6) . .
C13 C14 C19 C18 178.5(3) . .
C12 N2 C6 C5 179.5(4) . .
Zn1 N2 C6 C5 4.4(5) . .
C12 N2 C6 C7 -0.2(6) . .
Zn1 N2 C6 C7 -175.3(3) . .
O3 Zn1 N1 C1 58.8(5) 6 .
O1 Zn1 N1 C1 -68.2(5) . .
N2 Zn1 N1 C1 179.6(5) . .
O3 Zn1 N1 C5 -115.1(3) 6 .
O1 Zn1 N1 C5 117.9(3) . .
N2 Zn1 N1 C5 5.7(3) . .
C15 C16 C17 C18 0.2(6) . .
C20 C16 C17 C18 -179.2(4) . .
N3 C18 C17 C16 -179.8(4) . .
C19 C18 C17 C16 2.3(6) . .
C19 C14 C15 C16 2.3(6) . .
C13 C14 C15 C16 -175.9(4) . .
C17 C16 C15 C14 -2.6(6) . .
C20 C16 C15 C14 176.9(4) . .
Zn1 O1 C13 O2 -14.2(6) . .
Zn1 O1 C13 C14 164.4(3) . .
C15 C14 C13 O2 -43.1(6) . .
C19 C14 C13 O2 138.7(5) . .
C15 C14 C13 O1 138.3(4) . .
C19 C14 C13 O1 -39.9(6) . .
C1 N1 C5 C6 -179.6(5) . .
Zn1 N1 C5 C6 -5.3(5) . .
C1 N1 C5 C4 0.2(7) . .
Zn1 N1 C5 C4 174.5(3) . .
N2 C6 C5 N1 0.7(6) . .
C7 C6 C5 N1 -179.7(4) . .
N2 C6 C5 C4 -179.1(4) . .
C7 C6 C5 C4 0.5(7) . .
C6 N2 C12 C11 0.4(7) . .
Zn1 N2 C12 C11 174.6(4) . .
C18 N3 C21 C22 -65.0(5) . .
N3 C21 C22 C23 -58.9(6) . .
N3 C21 C22 C24 121.7(5) . .
C24 C22 C23 C24 -0.5(8) . 7_545
C21 C22 C23 C24 -180.0(4) . 7_545
C23 C22 C24 C23 0.5(8) . 7_545
C21 C22 C24 C23 180.0(4) . 7_545
N2 C6 C7 C8 178.6(5) . .
C5 C6 C7 C8 -1.1(8) . .
N2 C6 C7 C10 -0.2(7) . .
C5 C6 C7 C10 -179.9(5) . .
C6 C7 C8 C9 1.4(11) . .
C10 C7 C8 C9 -180.0(8) . .
N2 C12 C11 C10 -0.2(9) . .
C7 C8 C9 C4 -1.1(13) . .
N1 C5 C4 C3 0.3(6) . .
C6 C5 C4 C3 -179.9(4) . .
N1 C5 C4 C9 -180.0(5) . .
C6 C5 C4 C9 -0.2(7) . .
C8 C9 C4 C3 -179.9(7) . .
C8 C9 C4 C5 0.5(10) . .
C12 C11 C10 C7 -0.2(11) . .
C6 C7 C10 C11 0.4(10) . .
C8 C7 C10 C11 -178.2(7) . .
C5 N1 C1 C2 0.9(10) . .
Zn1 N1 C1 C2 -172.4(5) . .
C3 C2 C1 N1 -2.6(12) . .
C1 C2 C3 C4 3.3(13) . .
C5 C4 C3 C2 -2.2(10) . .
C9 C4 C3 C2 178.2(8) . .
